data_2225611
loop_
_publ_author_name
'Qian, Hui-Fen'
'Huang, Wei'

_publ_section_title
;
 2,4-Diamino-6-methyl-1,3,5-triazin-1-ium chloride
;
_journal_coeditor_code NK2023
_journal_issue 4
_journal_name_full 'Acta Crystallographica Section E'
_journal_page_first o759
_journal_paper_doi 10.1107/S1600536810007907
_journal_volume 66
_journal_year 2010
_chemical_formula_iupac 'C4 H8 N5 +, Cl -'
_chemical_formula_moiety 'C4 H8 N5 +, Cl -'
_chemical_formula_sum 'C4 H8 Cl N5'
_chemical_formula_weight 161.60
_chemical_name_systematic
;
2,4-Diamino-6-methyl-1,3,5-triazin-1-ium chloride
;
_space_group_IT_number 2
_symmetry_cell_setting triclinic
_symmetry_space_group_name_Hall '-P 1'
_symmetry_space_group_name_H-M 'P -1'
_atom_sites_solution_hydrogens difmap
_atom_sites_solution_primary direct
_atom_sites_solution_secondary difmap
_audit_creation_method SHELXL-97
_cell_angle_alpha 65.551(3)
_cell_angle_beta 75.779(2)
_cell_angle_gamma 71.027(2)
_cell_formula_units_Z 2
_cell_length_a 5.6449(11)
_cell_length_b 7.8723(15)
_cell_length_c 9.3476(17)
_cell_measurement_reflns_used 890
_cell_measurement_temperature 291(2)
_cell_measurement_theta_max 27.971
_cell_measurement_theta_min 2.414
_cell_volume 354.61(12)
_computing_cell_refinement 'SMART (Bruker, 2007)'
_computing_data_collection 'SMART (Bruker, 2007)'
_computing_data_reduction 'SAINT (Bruker, 2007)'
_computing_molecular_graphics 'SHELXTL (Sheldrick, 2008)'
_computing_publication_material 'SHELXTL (Sheldrick, 2008)'
_computing_structure_refinement 'SHELXTL (Sheldrick, 2008)'
_computing_structure_solution 'SHELXTL (Sheldrick, 2008)'
_diffrn_ambient_temperature 291(2)
_diffrn_measured_fraction_theta_full 0.985
_diffrn_measured_fraction_theta_max 0.985
_diffrn_measurement_device_type 'Bruker SMART 1K CCD area-detector'
_diffrn_measurement_method '\w scans'
_diffrn_radiation_monochromator graphite
_diffrn_radiation_source 'sealed tube'
_diffrn_radiation_type MoK\a
_diffrn_radiation_wavelength 0.71073
_diffrn_reflns_av_R_equivalents 0.0816
_diffrn_reflns_av_sigmaI/netI 0.0669
_diffrn_reflns_limit_h_max 6
_diffrn_reflns_limit_h_min -6
_diffrn_reflns_limit_k_max 8
_diffrn_reflns_limit_k_min -9
_diffrn_reflns_limit_l_max 11
_diffrn_reflns_limit_l_min -11
_diffrn_reflns_number 1871
_diffrn_reflns_theta_full 25.50
_diffrn_reflns_theta_max 25.50
_diffrn_reflns_theta_min 2.41
_exptl_absorpt_coefficient_mu 0.466
_exptl_absorpt_correction_T_max 0.9548
_exptl_absorpt_correction_T_min 0.9291
_exptl_absorpt_correction_type multi-scan
_exptl_absorpt_process_details '(SADABS; Sheldrick, 1996)'
_exptl_crystal_colour colourless
_exptl_crystal_density_diffrn 1.513
_exptl_crystal_density_method 'not measured'
_exptl_crystal_description block
_exptl_crystal_F_000 168
_exptl_crystal_size_max 0.16
_exptl_crystal_size_mid 0.14
_exptl_crystal_size_min 0.10
_refine_diff_density_max 0.245
_refine_diff_density_min -0.278
_refine_ls_extinction_method none
_refine_ls_goodness_of_fit_ref 1.068
_refine_ls_hydrogen_treatment mixed
_refine_ls_matrix_type full
_refine_ls_number_parameters 96
_refine_ls_number_reflns 1303
_refine_ls_number_restraints 2
_refine_ls_restrained_S_all 1.156
_refine_ls_R_factor_all 0.0532
_refine_ls_R_factor_gt 0.0391
_refine_ls_shift/su_max 0.000
_refine_ls_shift/su_mean 0.000
_refine_ls_structure_factor_coef Fsqd
_refine_ls_weighting_details 'calc w=1/[\s^2^(Fo^2^)+(0.0566P)^2^] where P=(Fo^2^+2Fc^2^)/3'
_refine_ls_weighting_scheme calc
_refine_ls_wR_factor_gt 0.1039
_refine_ls_wR_factor_ref 0.1106
_reflns_number_gt 1042
_reflns_number_total 1303
_reflns_threshold_expression I>2sigma(I)
_cod_data_source_file nk2023.cif
_cod_data_source_block I
_cod_database_code 2225611
_cod_database_fobs_code 2225611

loop_
_symmetry_equiv_pos_as_xyz
'x, y, z'
'-x, -y, -z'

loop_
_atom_site_type_symbol
_atom_site_label
_atom_site_fract_x
_atom_site_fract_y
_atom_site_fract_z
_atom_site_U_iso_or_equiv
_atom_site_adp_type
_atom_site_calc_flag
_atom_site_refinement_flags
_atom_site_occupancy
_atom_site_disorder_assembly
_atom_site_disorder_group
C C1 0.4096(5) 0.1560(3) 0.7585(3) 0.0347(6) Uani d D 1 . .
C C2 0.2148(4) 0.2118(3) 0.9841(3) 0.0321(5) Uani d . 1 . .
C C3 0.5223(4) 0.3642(3) 0.8366(3) 0.0328(6) Uani d . 1 . .
C C4 0.4508(5) 0.0666(4) 0.6414(3) 0.0458(7) Uani d D 1 . .
H H4A 0.4399 -0.0647 0.6949 0.069 Uiso calc R 1 . .
H H4B 0.6152 0.0696 0.5817 0.069 Uiso calc R 1 . .
H H4C 0.3244 0.1365 0.5709 0.069 Uiso calc R 1 . .
Cl Cl1 1.09342(12) 0.67148(10) 0.58725(8) 0.0492(3) Uani d . 1 . .
N N1 0.2385(4) 0.1200(3) 0.8830(2) 0.0375(5) Uani d . 1 . .
N N2 0.3507(4) 0.3320(3) 0.9661(2) 0.0338(5) Uani d . 1 . .
N N3 0.5556(4) 0.2746(3) 0.7331(2) 0.0351(5) Uani d D 1 . .
N N4 0.0432(4) 0.1740(3) 1.1080(2) 0.0433(6) Uani d . 1 . .
H H4D 0.0189 0.2262 1.1767 0.052 Uiso calc R 1 . .
H H4E -0.0452 0.0969 1.1205 0.052 Uiso calc R 1 . .
N N5 0.6634(4) 0.4803(3) 0.8085(2) 0.0443(6) Uani d . 1 . .
H H5A 0.6466 0.5365 0.8733 0.053 Uiso calc R 1 . .
H H5B 0.7731 0.5003 0.7252 0.053 Uiso calc R 1 . .
H H3 0.654(4) 0.297(4) 0.6445(19) 0.058(9) Uiso d D 1 . .

loop_
_atom_site_aniso_label
_atom_site_aniso_U_11
_atom_site_aniso_U_22
_atom_site_aniso_U_33
_atom_site_aniso_U_12
_atom_site_aniso_U_13
_atom_site_aniso_U_23
C1 0.0390(14) 0.0376(13) 0.0335(13) -0.0099(11) 0.0005(10) -0.0214(10)
C2 0.0379(13) 0.0339(12) 0.0281(12) -0.0104(10) 0.0016(10) -0.0170(10)
C3 0.0378(13) 0.0349(12) 0.0309(12) -0.0106(10) -0.0010(10) -0.0177(10)
C4 0.0544(17) 0.0604(17) 0.0401(14) -0.0242(14) 0.0072(12) -0.0352(13)
Cl1 0.0474(5) 0.0639(5) 0.0421(4) -0.0230(3) 0.0105(3) -0.0272(3)
N1 0.0442(13) 0.0421(12) 0.0352(12) -0.0180(10) 0.0051(10) -0.0232(9)
N2 0.0400(12) 0.0386(11) 0.0303(10) -0.0161(9) 0.0038(9) -0.0198(9)
N3 0.0403(12) 0.0403(11) 0.0312(11) -0.0145(10) 0.0053(9) -0.0216(9)
N4 0.0524(13) 0.0533(13) 0.0392(12) -0.0276(11) 0.0114(10) -0.0300(10)
N5 0.0539(14) 0.0555(13) 0.0393(12) -0.0311(11) 0.0121(10) -0.0294(10)

loop_
_atom_type_symbol
_atom_type_description
_atom_type_scat_dispersion_real
_atom_type_scat_dispersion_imag
_atom_type_scat_source
C C 0.0033 0.0016 'International Tables Vol C Tables 4.2.6.8 and 6.1.1.4'
H H 0.0000 0.0000 'International Tables Vol C Tables 4.2.6.8 and 6.1.1.4'
N N 0.0061 0.0033 'International Tables Vol C Tables 4.2.6.8 and 6.1.1.4'
Cl Cl 0.1484 0.1585 'International Tables Vol C Tables 4.2.6.8 and 6.1.1.4'

loop_
_geom_angle_atom_site_label_1
_geom_angle_atom_site_label_2
_geom_angle_atom_site_label_3
_geom_angle_site_symmetry_1
_geom_angle_site_symmetry_3
_geom_angle
_geom_angle_publ_flag
N1 C1 N3 . . 122.0(2) ?
N1 C1 C4 . . 120.7(2) ?
N3 C1 C4 . . 117.3(2) ?
N4 C2 N2 . . 119.4(2) ?
N4 C2 N1 . . 115.07(19) ?
N2 C2 N1 . . 125.6(2) ?
N5 C3 N2 . . 120.5(2) ?
N5 C3 N3 . . 118.8(2) ?
N2 C3 N3 . . 120.7(2) ?
C1 C4 H4A . . 109.5 ?
C1 C4 H4B . . 109.5 ?
H4A C4 H4B . . 109.5 ?
C1 C4 H4C . . 109.5 ?
H4A C4 H4C . . 109.5 ?
H4B C4 H4C . . 109.5 ?
C1 N1 C2 . . 115.85(19) ?
C2 N2 C3 . . 116.07(18) ?
C1 N3 C3 . . 119.81(19) ?
C1 N3 H3 . . 115(2) ?
C3 N3 H3 . . 124(2) ?
C2 N4 H4D . . 120.0 ?
C2 N4 H4E . . 120.0 ?
H4D N4 H4E . . 120.0 ?
C3 N5 H5A . . 120.0 ?
C3 N5 H5B . . 120.0 ?
H5A N5 H5B . . 120.0 ?

loop_
_geom_bond_atom_site_label_1
_geom_bond_atom_site_label_2
_geom_bond_site_symmetry_2
_geom_bond_distance
_geom_bond_publ_flag
C1 N1 . 1.311(3) ?
C1 N3 . 1.352(3) ?
C1 C4 . 1.468(3) ?
C2 N4 . 1.312(3) ?
C2 N2 . 1.337(3) ?
C2 N1 . 1.369(3) ?
C3 N5 . 1.308(3) ?
C3 N2 . 1.341(3) ?
C3 N3 . 1.363(3) ?
C4 H4A . 0.9600 ?
C4 H4B . 0.9600 ?
C4 H4C . 0.9600 ?
N3 H3 . 0.862(11) ?
N4 H4D . 0.8600 ?
N4 H4E . 0.8600 ?
N5 H5A . 0.8600 ?
N5 H5B . 0.8600 ?

loop_
_geom_hbond_atom_site_label_D
_geom_hbond_atom_site_label_H
_geom_hbond_atom_site_label_A
_geom_hbond_site_symmetry_A
_geom_hbond_distance_DH
_geom_hbond_distance_HA
_geom_hbond_distance_DA
_geom_hbond_angle_DHA
N3 H3 Cl1 2_766 0.862(11) 2.248(11) 3.107(2) 174(3)
N4 H4D Cl1 2_667 0.86 2.52 3.372(2) 169
N4 H4E N1 2_557 0.86 2.32 3.171(3) 170
N5 H5A N2 2_667 0.86 2.15 3.008(3) 174
N5 H5B Cl1 . 0.86 2.40 3.125(2) 143

loop_
_geom_torsion_atom_site_label_1
_geom_torsion_atom_site_label_2
_geom_torsion_atom_site_label_3
_geom_torsion_atom_site_label_4
_geom_torsion_site_symmetry_1
_geom_torsion_site_symmetry_2
_geom_torsion_site_symmetry_3
_geom_torsion_site_symmetry_4
_geom_torsion
_geom_torsion_publ_flag
N3 C1 N1 C2 . . . . 0.9(3) ?
C4 C1 N1 C2 . . . . -179.6(2) ?
N4 C2 N1 C1 . . . . -179.9(2) ?
N2 C2 N1 C1 . . . . -0.3(3) ?
N4 C2 N2 C3 . . . . -179.9(2) ?
N1 C2 N2 C3 . . . . 0.6(3) ?
N5 C3 N2 C2 . . . . 179.7(2) ?
N3 C3 N2 C2 . . . . -1.3(3) ?
N1 C1 N3 C3 . . . . -1.6(4) ?
C4 C1 N3 C3 . . . . 178.8(2) ?
N5 C3 N3 C1 . . . . -179.1(2) ?
N2 C3 N3 C1 . . . . 1.9(3) ?

loop_
_cod_related_entry_id
_cod_related_entry_database
_cod_related_entry_code
1 ChemSpider 30656053
